data_7152368
loop_
_publ_author_name
'Mart\'inez-Castro, Elisa'
'Gonz\'alez-Benjumea, Alejandro'
'L\'opez, Oscar'
'Maya, In\'es'
'Alvarez, Eleuterio'
'Fern\'andez-Bola\~nos, Jos\'e G'

_publ_section_title
;
 Intramolecular cyclization of alkoxyaminosugars: access to novel
 glycosidase inhibitor families.
;
_journal_issue 21
_journal_name_full 'Organic &amp; biomolecular chemistry'
_journal_page_first 4220
_journal_page_last 4228
_journal_paper_doi 10.1039/c2ob25213a
_journal_volume 10
_journal_year 2012
_chemical_absolute_configuration rm
_chemical_formula_moiety 'C20 H29 B N2 O6'
_chemical_formula_sum 'C20 H29 B N2 O6'
_chemical_formula_weight 404.26
_chemical_name_systematic
;
?
;
_space_group_IT_number 4
_symmetry_cell_setting monoclinic
_symmetry_space_group_name_Hall 'P 2yb'
_symmetry_space_group_name_H-M 'P 1 21 1'
_atom_sites_solution_hydrogens geom
_atom_sites_solution_primary direct
_atom_sites_solution_secondary difmap
_audit_creation_method SHELXL-97
_cell_angle_alpha 90.00
_cell_angle_beta 91.6900(10)
_cell_angle_gamma 90.00
_cell_formula_units_Z 2
_cell_length_a 8.5632(3)
_cell_length_b 11.8122(4)
_cell_length_c 10.9084(4)
_cell_measurement_reflns_used 8206
_cell_measurement_temperature 173(2)
_cell_measurement_theta_max 30.51
_cell_measurement_theta_min 2.54
_cell_volume 1102.91(7)
_computing_cell_refinement 'APEX2 Software Suite (Bruker, 2007)'
_computing_data_collection 'APEX2 Software Suite (Bruker, 2007)'
_computing_data_reduction 'APEX2 Software Suite (Bruker, 2007)'
_computing_molecular_graphics 'SHELXTL (Sheldrick, 2008)'
_computing_publication_material 'SHELXTL and publCIF (Westrip, 2010)'
_computing_structure_refinement 'SHELXL97 (Sheldrick, 2008)'
_computing_structure_solution 'SIR2002 (Burla et al., 2003)'
_diffrn_ambient_temperature 173(2)
_diffrn_detector_area_resol_mean 8.26
_diffrn_measured_fraction_theta_full 0.986
_diffrn_measured_fraction_theta_max 0.986
_diffrn_measurement_device_type
;
Bruker-Nonius X8kappa APEX II CCD area detector
;
_diffrn_measurement_method 'phi and omega scans with narrow frames'
_diffrn_radiation_monochromator graphite
_diffrn_radiation_source 'fine-focus sealed tube'
_diffrn_radiation_type MoK\a
_diffrn_radiation_wavelength 0.71073
_diffrn_reflns_av_R_equivalents 0.0188
_diffrn_reflns_av_sigmaI/netI 0.0170
_diffrn_reflns_limit_h_max 7
_diffrn_reflns_limit_h_min -12
_diffrn_reflns_limit_k_max 16
_diffrn_reflns_limit_k_min -12
_diffrn_reflns_limit_l_max 12
_diffrn_reflns_limit_l_min -15
_diffrn_reflns_number 15535
_diffrn_reflns_theta_full 30.51
_diffrn_reflns_theta_max 30.51
_diffrn_reflns_theta_min 2.54
_diffrn_standards_decay_% 0
_exptl_absorpt_coefficient_mu 0.089
_exptl_absorpt_correction_T_max 0.9612
_exptl_absorpt_correction_T_min 0.9570
_exptl_absorpt_correction_type multi-scan
_exptl_absorpt_process_details
;
program SADABS, Bruker (2001).
;
_exptl_crystal_colour colourless
_exptl_crystal_density_diffrn 1.217
_exptl_crystal_density_method 'not measured'
_exptl_crystal_description prism
_exptl_crystal_F_000 432
_exptl_crystal_size_max 0.50
_exptl_crystal_size_mid 0.50
_exptl_crystal_size_min 0.45
_refine_diff_density_max 0.232
_refine_diff_density_min -0.155
_refine_diff_density_rms 0.035
_refine_ls_extinction_method none
_refine_ls_goodness_of_fit_ref 1.033
_refine_ls_hydrogen_treatment constr
_refine_ls_matrix_type full
_refine_ls_number_parameters 266
_refine_ls_number_reflns 3469
_refine_ls_number_restraints 1
_refine_ls_restrained_S_all 1.033
_refine_ls_R_factor_all 0.0368
_refine_ls_R_factor_gt 0.0339
_refine_ls_shift/su_max 0.000
_refine_ls_shift/su_mean 0.000
_refine_ls_structure_factor_coef Fsqd
_refine_ls_weighting_details 'calc w=1/[\s^2^(Fo^2^)+(0.0542P)^2^+0.1073P] where P=(Fo^2^+2Fc^2^)/3'
_refine_ls_weighting_scheme calc
_refine_ls_wR_factor_gt 0.0863
_refine_ls_wR_factor_ref 0.0889
_reflns_number_gt 3271
_reflns_number_total 3469
_reflns_threshold_expression >2sigma(I)
_cod_data_source_file c2ob25213a.txt
_cod_data_source_block ea11610a
_cod_depositor_comments
;
The following automatic conversions were performed:

'_symmetry_cell_setting' value 'Monoclinic' changed to 'monoclinic'
according to /home/saulius/struct/CIF-dictionaries/cif_core.dic
dictionary named 'cif_core.dic' version 2.4.1 from 2010-06-29.

Automatic conversion script
Id: cif_fix_values 1715 2011-07-08 13:25:40Z adriana 
;
_cod_original_sg_symbol_H-M P2(1)
_cod_database_code 7152368

loop_
_symmetry_equiv_pos_as_xyz
'x, y, z'
'-x, y+1/2, -z'

loop_
_atom_site_label
_atom_site_type_symbol
_atom_site_fract_x
_atom_site_fract_y
_atom_site_fract_z
_atom_site_U_iso_or_equiv
_atom_site_adp_type
_atom_site_occupancy
_atom_site_symmetry_multiplicity
_atom_site_calc_flag
_atom_site_refinement_flags
O1 O 0.31023(10) 0.32805(8) 0.11730(9) 0.02255(19) Uani 1 1 d .
O2 O 0.39902(12) 0.29180(11) 0.31679(10) 0.0324(2) Uani 1 1 d .
O3 O 0.63733(12) 0.35282(11) 0.26116(9) 0.0310(2) Uani 1 1 d .
O4 O 0.57041(12) 0.25398(10) -0.04820(9) 0.0291(2) Uani 1 1 d .
O5 O 0.46067(13) 0.41964(11) -0.11075(9) 0.0321(2) Uani 1 1 d .
O6 O 0.11131(11) 0.52390(9) 0.22853(9) 0.02296(19) Uani 1 1 d .
N1 N 0.08512(12) 0.49101(9) 0.10146(10) 0.0192(2) Uani 1 1 d .
H1N H 0.0624 0.4140 0.1006 0.023 Uiso 1 1 calc R
N2 N 0.01299(17) 0.77091(14) -0.0187(2) 0.0524(5) Uani 1 1 d .
C1 C 0.41039(15) 0.26140(12) 0.19178(13) 0.0247(3) Uani 1 1 d .
H1 H 0.3825 0.1797 0.1811 0.030 Uiso 1 1 calc R
C2 C 0.58475(15) 0.27839(13) 0.16601(13) 0.0261(3) Uani 1 1 d .
H2 H 0.6417 0.2046 0.1720 0.031 Uiso 1 1 calc R
C3 C 0.61384(15) 0.33450(13) 0.04462(12) 0.0240(3) Uani 1 1 d .
H3 H 0.7264 0.3556 0.0387 0.029 Uiso 1 1 calc R
C4 C 0.50826(15) 0.43703(13) 0.01479(12) 0.0222(2) Uani 1 1 d .
H4 H 0.5692 0.5089 0.0235 0.027 Uiso 1 1 calc R
C5 C 0.36718(13) 0.43989(11) 0.09679(11) 0.0192(2) Uani 1 1 d .
H5 H 0.3978 0.4753 0.1772 0.023 Uiso 1 1 calc R
C6 C 0.23352(14) 0.50647(11) 0.03756(12) 0.0211(2) Uani 1 1 d .
H6A H 0.2610 0.5879 0.0376 0.025 Uiso 1 1 calc R
H6B H 0.2190 0.4821 -0.0489 0.025 Uiso 1 1 calc R
C7 C 0.54841(18) 0.32712(16) 0.36579(13) 0.0318(3) Uani 1 1 d .
C8 C 0.5290(3) 0.4338(2) 0.43898(17) 0.0484(5) Uani 1 1 d .
H8A H 0.6319 0.4620 0.4663 0.073 Uiso 1 1 calc R
H8B H 0.4661 0.4178 0.5106 0.073 Uiso 1 1 calc R
H8C H 0.4763 0.4912 0.3878 0.073 Uiso 1 1 calc R
C9 C 0.6231(3) 0.2307(2) 0.43946(18) 0.0496(5) Uani 1 1 d .
H9A H 0.6361 0.1648 0.3861 0.074 Uiso 1 1 calc R
H9B H 0.5557 0.2104 0.5071 0.074 Uiso 1 1 calc R
H9C H 0.7254 0.2548 0.4726 0.074 Uiso 1 1 calc R
C10 C 0.52905(16) 0.31709(14) -0.15503(13) 0.0278(3) Uani 1 1 d .
C11 C 0.4051(2) 0.2517(2) -0.22669(17) 0.0436(4) Uani 1 1 d .
H11A H 0.4476 0.1786 -0.2517 0.065 Uiso 1 1 calc R
H11B H 0.3724 0.2950 -0.2997 0.065 Uiso 1 1 calc R
H11C H 0.3148 0.2393 -0.1751 0.065 Uiso 1 1 calc R
C12 C 0.67292(18) 0.3446(2) -0.22756(14) 0.0379(4) Uani 1 1 d .
H12A H 0.7494 0.3843 -0.1746 0.057 Uiso 1 1 calc R
H12B H 0.6432 0.3929 -0.2975 0.057 Uiso 1 1 calc R
H12C H 0.7191 0.2742 -0.2574 0.057 Uiso 1 1 calc R
C13 C -0.01514(16) 0.68106(13) 0.01193(18) 0.0327(3) Uani 1 1 d .
C14 C 0.03264(19) 0.44397(13) 0.30608(14) 0.0301(3) Uani 1 1 d .
H14A H 0.0931 0.3726 0.3121 0.036 Uiso 1 1 calc R
H14B H -0.0724 0.4265 0.2708 0.036 Uiso 1 1 calc R
C15 C 0.01882(17) 0.49568(14) 0.43057(14) 0.0296(3) Uani 1 1 d .
C16 C -0.0762(3) 0.5882(2) 0.4478(2) 0.0506(5) Uani 1 1 d .
H16 H -0.1276 0.6228 0.3792 0.061 Uiso 1 1 calc R
C17 C -0.0974(4) 0.6312(2) 0.5644(3) 0.0681(7) Uani 1 1 d .
H17 H -0.1646 0.6942 0.5753 0.082 Uiso 1 1 calc R
C18 C -0.0228(4) 0.5838(3) 0.6629(2) 0.0734(9) Uani 1 1 d .
H18 H -0.0353 0.6149 0.7424 0.088 Uiso 1 1 calc R
C19 C 0.0696(5) 0.4920(3) 0.6481(2) 0.0910(12) Uani 1 1 d .
H19 H 0.1189 0.4573 0.7176 0.109 Uiso 1 1 calc R
C20 C 0.0929(4) 0.4485(2) 0.5317(2) 0.0629(7) Uani 1 1 d .
H20 H 0.1605 0.3856 0.5219 0.075 Uiso 1 1 calc R
B1 B -0.06145(17) 0.55496(13) 0.04196(17) 0.0257(3) Uani 1 1 d .
H1A H -0.0966 0.5158 -0.0342 0.031 Uiso 1 1 calc R
H1B H -0.1486 0.5543 0.0996 0.031 Uiso 1 1 calc R

loop_
_atom_site_aniso_label
_atom_site_aniso_U_11
_atom_site_aniso_U_22
_atom_site_aniso_U_33
_atom_site_aniso_U_23
_atom_site_aniso_U_13
_atom_site_aniso_U_12
O1 0.0189(4) 0.0199(4) 0.0288(5) 0.0045(4) -0.0005(3) -0.0013(3)
O2 0.0287(5) 0.0440(6) 0.0247(5) 0.0091(5) 0.0062(4) -0.0012(4)
O3 0.0252(5) 0.0484(7) 0.0195(5) 0.0015(5) 0.0003(3) -0.0046(5)
O4 0.0331(5) 0.0314(5) 0.0230(5) -0.0029(4) 0.0008(4) 0.0067(4)
O5 0.0378(5) 0.0397(6) 0.0189(4) 0.0031(4) 0.0018(4) 0.0135(5)
O6 0.0257(4) 0.0222(4) 0.0211(4) -0.0024(4) 0.0034(3) -0.0031(3)
N1 0.0204(4) 0.0164(5) 0.0207(5) -0.0013(4) 0.0004(3) -0.0002(4)
N2 0.0265(6) 0.0266(7) 0.1033(15) 0.0196(9) -0.0128(7) 0.0012(5)
C1 0.0247(6) 0.0220(6) 0.0273(7) 0.0064(5) 0.0015(5) 0.0011(5)
C2 0.0241(6) 0.0309(7) 0.0234(6) 0.0032(5) 0.0002(5) 0.0069(5)
C3 0.0200(5) 0.0306(7) 0.0214(6) -0.0001(5) 0.0022(4) 0.0042(5)
C4 0.0207(5) 0.0254(6) 0.0207(6) 0.0024(5) 0.0025(4) 0.0004(5)
C5 0.0187(5) 0.0181(5) 0.0209(5) 0.0009(5) 0.0010(4) 0.0003(4)
C6 0.0198(5) 0.0219(6) 0.0217(6) 0.0034(5) 0.0018(4) 0.0026(4)
C7 0.0323(7) 0.0430(8) 0.0203(6) 0.0071(6) 0.0018(5) 0.0025(6)
C8 0.0666(12) 0.0511(11) 0.0277(8) -0.0040(8) 0.0063(7) -0.0039(10)
C9 0.0544(10) 0.0658(13) 0.0286(8) 0.0160(9) 0.0011(7) 0.0206(10)
C10 0.0259(6) 0.0376(8) 0.0199(6) -0.0025(6) 0.0016(4) 0.0034(5)
C11 0.0400(8) 0.0567(12) 0.0338(9) -0.0052(8) -0.0056(7) -0.0098(8)
C12 0.0292(7) 0.0620(12) 0.0230(7) -0.0025(7) 0.0062(5) 0.0025(7)
C13 0.0200(6) 0.0221(6) 0.0557(10) 0.0061(7) -0.0063(6) 0.0024(5)
C14 0.0398(7) 0.0241(6) 0.0268(7) 0.0002(6) 0.0093(5) -0.0047(6)
C15 0.0314(6) 0.0303(7) 0.0276(7) -0.0013(6) 0.0096(5) -0.0003(6)
C16 0.0591(12) 0.0425(10) 0.0503(12) -0.0089(9) 0.0039(9) 0.0155(9)
C17 0.0818(17) 0.0525(13) 0.0717(17) -0.0252(13) 0.0307(13) 0.0072(12)
C18 0.119(2) 0.0632(15) 0.0395(12) -0.0187(12) 0.0335(14) -0.0199(16)
C19 0.160(3) 0.085(2) 0.0276(10) -0.0002(13) -0.0010(15) 0.022(2)
C20 0.0921(18) 0.0617(14) 0.0347(10) -0.0025(10) -0.0007(10) 0.0293(13)
B1 0.0206(6) 0.0191(6) 0.0370(8) 0.0031(6) -0.0043(6) -0.0005(5)

loop_
_atom_type_symbol
_atom_type_description
_atom_type_scat_dispersion_real
_atom_type_scat_dispersion_imag
_atom_type_scat_source
C C 0.0033 0.0000 'International Tables Vol C Tables 4.2.6.8 and 6.1.1.4'
H H 0.0000 0.0000 'International Tables Vol C Tables 4.2.6.8 and 6.1.1.4'
B B 0.0013 0.0000 'International Tables Vol C Tables 4.2.6.8 and 6.1.1.4'
N N 0.0061 0.0000 'International Tables Vol C Tables 4.2.6.8 and 6.1.1.4'
O O 0.0106 0.0000 'International Tables Vol C Tables 4.2.6.8 and 6.1.1.4'

loop_
_geom_angle_atom_site_label_1
_geom_angle_atom_site_label_2
_geom_angle_atom_site_label_3
_geom_angle
C1 O1 C5 113.79(9)
C1 O2 C7 110.29(11)
C2 O3 C7 106.73(12)
C10 O4 C3 106.58(12)
C4 O5 C10 109.60(11)
C14 O6 N1 108.80(10)
O6 N1 C6 107.85(9)
O6 N1 B1 111.19(10)
C6 N1 B1 115.38(11)
O6 N1 H1N 107.4
C6 N1 H1N 107.4
B1 N1 H1N 107.4
O1 C1 O2 110.89(12)
O1 C1 C2 113.57(11)
O2 C1 C2 103.73(11)
O1 C1 H1 109.5
O2 C1 H1 109.5
C2 C1 H1 109.5
O3 C2 C3 108.18(12)
O3 C2 C1 103.58(11)
C3 C2 C1 113.80(11)
O3 C2 H2 110.3
C3 C2 H2 110.3
C1 C2 H2 110.3
O4 C3 C2 106.44(12)
O4 C3 C4 103.56(10)
C2 C3 C4 114.83(11)
O4 C3 H3 110.6
C2 C3 H3 110.6
C4 C3 H3 110.6
O5 C4 C5 110.86(10)
O5 C4 C3 103.76(11)
C5 C4 C3 111.33(11)
O5 C4 H4 110.2
C5 C4 H4 110.2
C3 C4 H4 110.2
O1 C5 C6 106.82(9)
O1 C5 C4 110.58(10)
C6 C5 C4 111.25(10)
O1 C5 H5 109.4
C6 C5 H5 109.4
C4 C5 H5 109.4
N1 C6 C5 112.53(10)
N1 C6 H6A 109.1
C5 C6 H6A 109.1
N1 C6 H6B 109.1
C5 C6 H6B 109.1
H6A C6 H6B 107.8
O3 C7 O2 104.81(11)
O3 C7 C8 108.50(15)
O2 C7 C8 109.29(14)
O3 C7 C9 110.87(14)
O2 C7 C9 109.56(16)
C8 C7 C9 113.44(15)
C7 C8 H8A 109.5
C7 C8 H8B 109.5
H8A C8 H8B 109.5
C7 C8 H8C 109.5
H8A C8 H8C 109.5
H8B C8 H8C 109.5
C7 C9 H9A 109.5
C7 C9 H9B 109.5
H9A C9 H9B 109.5
C7 C9 H9C 109.5
H9A C9 H9C 109.5
H9B C9 H9C 109.5
O4 C10 O5 105.15(11)
O4 C10 C11 108.11(14)
O5 C10 C11 108.51(14)
O4 C10 C12 110.69(12)
O5 C10 C12 109.89(15)
C11 C10 C12 114.07(13)
C10 C11 H11A 109.5
C10 C11 H11B 109.5
H11A C11 H11B 109.5
C10 C11 H11C 109.5
H11A C11 H11C 109.5
H11B C11 H11C 109.5
C10 C12 H12A 109.5
C10 C12 H12B 109.5
H12A C12 H12B 109.5
C10 C12 H12C 109.5
H12A C12 H12C 109.5
H12B C12 H12C 109.5
N2 C13 B1 174.6(2)
O6 C14 C15 108.34(12)
O6 C14 H14A 110.0
C15 C14 H14A 110.0
O6 C14 H14B 110.0
C15 C14 H14B 110.0
H14A C14 H14B 108.4
C20 C15 C16 118.17(18)
C20 C15 C14 121.04(16)
C16 C15 C14 120.67(16)
C15 C16 C17 120.7(2)
C15 C16 H16 119.7
C17 C16 H16 119.7
C18 C17 C16 120.3(3)
C18 C17 H17 119.9
C16 C17 H17 119.9
C17 C18 C19 119.9(2)
C17 C18 H18 120.0
C19 C18 H18 120.0
C18 C19 C20 120.4(3)
C18 C19 H19 119.8
C20 C19 H19 119.8
C15 C20 C19 120.5(2)
C15 C20 H20 119.7
C19 C20 H20 119.7
C13 B1 N1 109.48(11)
C13 B1 H1A 109.8
N1 B1 H1A 109.8
C13 B1 H1B 109.8
N1 B1 H1B 109.8
H1A B1 H1B 108.2

loop_
_geom_bond_atom_site_label_1
_geom_bond_atom_site_label_2
_geom_bond_distance
O1 C1 1.4052(16)
O1 C5 1.4282(15)
O2 C1 1.4162(18)
O2 C7 1.4339(19)
O3 C2 1.4232(18)
O3 C7 1.4233(18)
O4 C10 1.4194(18)
O4 C3 1.4303(17)
O5 C4 1.4320(17)
O5 C10 1.4353(19)
O6 C14 1.4472(17)
O6 N1 1.4506(14)
N1 C6 1.4787(16)
N1 B1 1.5872(18)
N1 H1N 0.9300
N2 C13 1.141(2)
C1 C2 1.5405(19)
C1 H1 1.0000
C2 C3 1.5081(19)
C2 H2 1.0000
C3 C4 1.5404(19)
C3 H3 1.0000
C4 C5 1.5247(17)
C4 H4 1.0000
C5 C6 1.5173(16)
C5 H5 1.0000
C6 H6A 0.9900
C6 H6B 0.9900
C7 C8 1.504(3)
C7 C9 1.524(2)
C8 H8A 0.9800
C8 H8B 0.9800
C8 H8C 0.9800
C9 H9A 0.9800
C9 H9B 0.9800
C9 H9C 0.9800
C10 C11 1.512(2)
C10 C12 1.519(2)
C11 H11A 0.9800
C11 H11B 0.9800
C11 H11C 0.9800
C12 H12A 0.9800
C12 H12B 0.9800
C12 H12C 0.9800
C13 B1 1.578(2)
C14 C15 1.497(2)
C14 H14A 0.9900
C14 H14B 0.9900
C15 C20 1.374(3)
C15 C16 1.378(3)
C16 C17 1.387(3)
C16 H16 0.9500
C17 C18 1.355(5)
C17 H17 0.9500
C18 C19 1.355(5)
C18 H18 0.9500
C19 C20 1.390(3)
C19 H19 0.9500
C20 H20 0.9500
B1 H1A 0.9900
B1 H1B 0.9900

loop_
_geom_hbond_atom_site_label_D
_geom_hbond_atom_site_label_H
_geom_hbond_atom_site_label_A
_geom_hbond_distance_DH
_geom_hbond_distance_HA
_geom_hbond_distance_DA
_geom_hbond_angle_DHA
_geom_hbond_site_symmetry_A
N1 H1N N2 0.93 2.01 2.8698(18) 153.1 2_545

loop_
_geom_torsion_atom_site_label_1
_geom_torsion_atom_site_label_2
_geom_torsion_atom_site_label_3
_geom_torsion_atom_site_label_4
_geom_torsion
C14 O6 N1 C6 -138.87(11)
C14 O6 N1 B1 93.70(13)
C5 O1 C1 O2 76.88(13)
C5 O1 C1 C2 -39.45(16)
C7 O2 C1 O1 -121.01(13)
C7 O2 C1 C2 1.25(15)
C7 O3 C2 C3 153.48(12)
C7 O3 C2 C1 32.40(14)
O1 C1 C2 O3 100.11(13)
O2 C1 C2 O3 -20.36(14)
O1 C1 C2 C3 -17.11(18)
O2 C1 C2 C3 -137.58(13)
C10 O4 C3 C2 154.15(10)
C10 O4 C3 C4 32.71(13)
O3 C2 C3 O4 175.81(10)
C1 C2 C3 O4 -69.67(14)
O3 C2 C3 C4 -70.24(14)
C1 C2 C3 C4 44.28(17)
C10 O5 C4 C5 -119.60(13)
C10 O5 C4 C3 0.01(14)
O4 C3 C4 O5 -19.71(13)
C2 C3 C4 O5 -135.34(12)
O4 C3 C4 C5 99.58(12)
C2 C3 C4 C5 -16.04(16)
C1 O1 C5 C6 -168.99(11)
C1 O1 C5 C4 69.81(13)
O5 C4 C5 O1 76.99(13)
C3 C4 C5 O1 -37.99(14)
O5 C4 C5 C6 -41.55(15)
C3 C4 C5 C6 -156.52(11)
O6 N1 C6 C5 56.98(13)
B1 N1 C6 C5 -178.04(11)
O1 C5 C6 N1 47.16(14)
C4 C5 C6 N1 167.93(11)
C2 O3 C7 O2 -32.04(16)
C2 O3 C7 C8 -148.70(13)
C2 O3 C7 C9 86.09(17)
C1 O2 C7 O3 18.42(17)
C1 O2 C7 C8 134.55(14)
C1 O2 C7 C9 -100.60(15)
C3 O4 C10 O5 -33.24(14)
C3 O4 C10 C11 -149.00(13)
C3 O4 C10 C12 85.39(15)
C4 O5 C10 O4 20.00(15)
C4 O5 C10 C11 135.49(14)
C4 O5 C10 C12 -99.16(13)
N1 O6 C14 C15 -163.29(11)
O6 C14 C15 C20 -116.3(2)
O6 C14 C15 C16 67.6(2)
C20 C15 C16 C17 -0.8(4)
C14 C15 C16 C17 175.5(2)
C15 C16 C17 C18 1.1(4)
C16 C17 C18 C19 -1.8(5)
C17 C18 C19 C20 2.3(6)
C16 C15 C20 C19 1.2(4)
C14 C15 C20 C19 -175.0(3)
C18 C19 C20 C15 -2.0(6)
N2 C13 B1 N1 132.1(17)
O6 N1 B1 C13 76.33(15)
C6 N1 B1 C13 -46.89(17)
